data_4071664
loop_
_publ_author_name
'Barrett, Anthony G. M.'
'Crimmin, Mark R.'
'Hill, Michael S.'
'Kociok-K\"ohn, Gabriele'
'MacDougall, Dugald J.'
'Mahon, Mary F.'
'Procopiou, Panayiotis A.'

_publ_section_title
;
 Synthesis, Characterization, and Solution Lability of N-Heterocyclic
 Carbene Adducts of the Heavier Group 2 Bis(trimethylsilyl)amides
;
_journal_issue 15
_journal_name_full Organometallics
_journal_page_first 3939
_journal_paper_doi 10.1021/om800299j
_journal_volume 27
_journal_year 2008
_chemical_formula_moiety 'C33 H60 N4 Si4 Sr'
_chemical_formula_sum 'C33 H60 N4 Si4 Sr'
_chemical_formula_weight 712.83
_chemical_name_systematic
;
 ?
;
_space_group_IT_number 15
_symmetry_cell_setting monoclinic
_symmetry_space_group_name_Hall '-C 2yc'
_symmetry_space_group_name_H-M 'C 1 2/c 1'
_atom_sites_solution_hydrogens geom
_atom_sites_solution_primary direct
_atom_sites_solution_secondary difmap
_audit_creation_method SHELXL-97
_cell_angle_alpha 90.00
_cell_angle_beta 97.1870(7)
_cell_angle_gamma 90.00
_cell_formula_units_Z 4
_cell_length_a 17.3290(3)
_cell_length_b 14.0360(2)
_cell_length_c 17.1480(3)
_cell_measurement_reflns_used 40073
_cell_measurement_temperature 150(2)
_cell_measurement_theta_max 27.485
_cell_measurement_theta_min 2.910
_cell_volume 4138.14(12)
_computing_cell_refinement 'HKL Scalepack (Otwinski & Minor, 1997)'
_computing_data_collection 'Collect (Nonius BV, 1997-2000)'
_computing_data_reduction
;
 DENZO-SCALEPACK Z. Otwinowski and W. Minor, " 
 Processing of X-ray Diffraction Data Collected in Oscillation Mode ", 
 Methods in Enzymology, Volume 276: Macromolecular Crystallography, 
 part A, p.307-326, 1997,C.W. Carter, Jr. & R. M. Sweet, Eds., Academic Press.
;
_computing_molecular_graphics 'ORTEP3 for Windows - Farrugia, L. J. J. Appl. Crystallogr. 1997, 30, 565'
_computing_publication_material
;
 'WinGX publication routines, Farrugia, 
 L. J., J. Appl. Crystallogr., 1999, 32, 837-838
;
_computing_structure_refinement
;
 SHELXL97 -Program for Crystal Structure Analysis (Release 97-2). 
 Sheldrick, G.M., Instit\"ut f\"ur Anorganische Chemie der Universit\"at, 
 Tammanstrasse 4, D-3400 G\"ottingen, Germany, 1998 
;
_computing_structure_solution
; 
 SIR97- Altomare A., Burla M.C., Camalli M., Cascarano G.L., Giacovazzo C. , 
 Guagliardi A., Moliterni A.G.G., Polidori G.,Spagna R. 
 (1999) J. Appl. Cryst. 32, 115-119
;
_diffrn_ambient_temperature 150(2)
_diffrn_measured_fraction_theta_full 0.992
_diffrn_measured_fraction_theta_max 0.992
_diffrn_measurement_device_type 'Nonius Kappa CCD'
_diffrn_measurement_method '298 1.8 degree images with \f and \w scans'
_diffrn_radiation_monochromator graphite
_diffrn_radiation_source 'fine-focus sealed tube'
_diffrn_radiation_type MoK\a
_diffrn_radiation_wavelength 0.71073
_diffrn_reflns_av_R_equivalents 0.0419
_diffrn_reflns_av_sigmaI/netI 0.0223
_diffrn_reflns_limit_h_max 22
_diffrn_reflns_limit_h_min -22
_diffrn_reflns_limit_k_max 18
_diffrn_reflns_limit_k_min -18
_diffrn_reflns_limit_l_max 22
_diffrn_reflns_limit_l_min -22
_diffrn_reflns_number 32531
_diffrn_reflns_theta_full 27.52
_diffrn_reflns_theta_max 27.52
_diffrn_reflns_theta_min 4.61
_diffrn_standards_decay_% 0
_diffrn_standards_number 0
_exptl_absorpt_coefficient_mu 1.444
_exptl_absorpt_correction_T_max 0.7459
_exptl_absorpt_correction_T_min 0.5839
_exptl_absorpt_correction_type multi-scan
_exptl_absorpt_process_details
;
multi-scan from symmetry-related measurements 
 Sortav (Blessing 1995)
;
_exptl_crystal_colour colourless
_exptl_crystal_density_diffrn 1.144
_exptl_crystal_density_method 'not measured'
_exptl_crystal_description block
_exptl_crystal_F_000 1520
_exptl_crystal_size_max 0.40
_exptl_crystal_size_mid 0.25
_exptl_crystal_size_min 0.20
_refine_diff_density_max 0.510
_refine_diff_density_min -0.751
_refine_diff_density_rms 0.046
_refine_ls_extinction_method none
_refine_ls_goodness_of_fit_ref 1.051
_refine_ls_hydrogen_treatment mixed
_refine_ls_matrix_type full
_refine_ls_number_parameters 211
_refine_ls_number_reflns 4732
_refine_ls_number_restraints 0
_refine_ls_restrained_S_all 1.051
_refine_ls_R_factor_all 0.0430
_refine_ls_R_factor_gt 0.0344
_refine_ls_shift/su_max 0.001
_refine_ls_shift/su_mean 0.000
_refine_ls_structure_factor_coef Fsqd
_refine_ls_weighting_details 'calc w=1/[\s^2^(Fo^2^)+(0.0379P)^2^+4.1947P] where P=(Fo^2^+2Fc^2^)/3'
_refine_ls_weighting_scheme calc
_refine_ls_wR_factor_gt 0.0836
_refine_ls_wR_factor_ref 0.0885
_reflns_number_gt 4094
_reflns_number_total 4732
_reflns_threshold_expression >2sigma(I)
_cod_data_source_file om800299j-file004.cif
_cod_data_source_block h07msh10
_cod_original_cell_volume 4138.13(12)
_cod_original_sg_symbol_H-M 'C 2/c'
_cod_database_code 4071664

loop_
_symmetry_equiv_pos_as_xyz
'x, y, z'
'-x, y, -z+1/2'
'x+1/2, y+1/2, z'
'-x+1/2, y+1/2, -z+1/2'
'-x, -y, -z'
'x, -y, z-1/2'
'-x+1/2, -y+1/2, -z'
'x+1/2, -y+1/2, z-1/2'

loop_
_atom_site_label
_atom_site_type_symbol
_atom_site_fract_x
_atom_site_fract_y
_atom_site_fract_z
_atom_site_U_iso_or_equiv
_atom_site_adp_type
_atom_site_occupancy
_atom_site_symmetry_multiplicity
_atom_site_calc_flag
_atom_site_refinement_flags
Sr Sr 0.5000 0.359303(18) 0.2500 0.04845(10) Uani 1 2 d S
Si1 Si 0.31532(3) 0.42499(4) 0.15131(3) 0.03846(13) Uani 1 1 d .
Si2 Si 0.36810(3) 0.51000(5) 0.31360(3) 0.04273(14) Uani 1 1 d .
N1 N 0.37637(8) 0.44288(12) 0.23427(9) 0.0367(3) Uani 1 1 d .
N2 N 0.51546(9) 0.10400(11) 0.19178(9) 0.0360(3) Uani 1 1 d .
C1 C 0.35345(17) 0.32393(18) 0.09509(16) 0.0680(7) Uani 1 1 d .
H1A H 0.4052 0.3403 0.0818 0.102 Uiso 1 1 calc R
H1B H 0.3181 0.3126 0.0467 0.102 Uiso 1 1 calc R
H1C H 0.3569 0.2662 0.1275 0.102 Uiso 1 1 calc R
C2 C 0.30516(13) 0.52920(16) 0.08280(12) 0.0486(5) Uani 1 1 d .
H2A H 0.2897 0.5856 0.1108 0.073 Uiso 1 1 calc R
H2B H 0.2654 0.5152 0.0384 0.073 Uiso 1 1 calc R
H2C H 0.3550 0.5414 0.0633 0.073 Uiso 1 1 calc R
C3 C 0.21358(14) 0.3917(2) 0.16826(17) 0.0713(8) Uani 1 1 d .
H3A H 0.2157 0.3428 0.2093 0.107 Uiso 1 1 calc R
H3B H 0.1854 0.3667 0.1194 0.107 Uiso 1 1 calc R
H3C H 0.1867 0.4481 0.1849 0.107 Uiso 1 1 calc R
C4 C 0.38134(19) 0.64033(18) 0.29841(16) 0.0709(8) Uani 1 1 d .
H4A H 0.4313 0.6514 0.2788 0.106 Uiso 1 1 calc R
H4B H 0.3806 0.6739 0.3484 0.106 Uiso 1 1 calc R
H4C H 0.3391 0.6641 0.2600 0.106 Uiso 1 1 calc R
C5 C 0.27419(14) 0.4955(3) 0.35592(15) 0.0861(11) Uani 1 1 d .
H5A H 0.2308 0.5140 0.3166 0.129 Uiso 1 1 calc R
H5B H 0.2746 0.5361 0.4025 0.129 Uiso 1 1 calc R
H5C H 0.2680 0.4288 0.3708 0.129 Uiso 1 1 calc R
C6 C 0.44775(14) 0.4746(2) 0.39379(14) 0.0591(6) Uani 1 1 d .
H6A H 0.4479(16) 0.404(2) 0.4053(15) 0.065(8) Uiso 1 1 d .
H6B H 0.5000(17) 0.486(2) 0.3783(15) 0.068(8) Uiso 1 1 d .
H6C H 0.4451(17) 0.510(2) 0.4423(19) 0.084(9) Uiso 1 1 d .
C7 C 0.5000 0.16474(18) 0.2500 0.0324(5) Uani 1 2 d S
C8 C 0.50984(14) 0.00954(14) 0.21353(13) 0.0488(5) Uani 1 1 d .
H8 H 0.5183 -0.0448 0.1826 0.059 Uiso 1 1 calc R
C9 C 0.53278(10) 0.13578(12) 0.11597(10) 0.0330(4) Uani 1 1 d .
C10 C 0.47723(10) 0.12224(13) 0.05049(11) 0.0353(4) Uani 1 1 d .
C11 C 0.40011(11) 0.07517(16) 0.05681(13) 0.0459(5) Uani 1 1 d .
H11A H 0.3613 0.0983 0.0146 0.069 Uiso 1 1 calc R
H11B H 0.3833 0.0906 0.1078 0.069 Uiso 1 1 calc R
H11C H 0.4056 0.0060 0.0522 0.069 Uiso 1 1 calc R
C12 C 0.49519(11) 0.15409(14) -0.02147(11) 0.0395(4) Uani 1 1 d .
H12 H 0.4578 0.1463 -0.0665 0.047 Uiso 1 1 calc R
C13 C 0.56576(12) 0.19694(14) -0.03019(12) 0.0416(4) Uani 1 1 d .
C14 C 0.58404(16) 0.22858(19) -0.11002(13) 0.0611(6) Uani 1 1 d .
H14A H 0.6335 0.2004 -0.1204 0.092 Uiso 1 1 calc R
H14B H 0.5881 0.2982 -0.1110 0.092 Uiso 1 1 calc R
H14C H 0.5424 0.2077 -0.1504 0.092 Uiso 1 1 calc R
C15 C 0.61914(11) 0.20914(14) 0.03638(12) 0.0410(4) Uani 1 1 d .
H15 H 0.6675 0.2388 0.0312 0.049 Uiso 1 1 calc R
C16 C 0.60439(10) 0.17957(13) 0.11023(11) 0.0364(4) Uani 1 1 d .
C17 C 0.66426(11) 0.19451(17) 0.18081(13) 0.0480(5) Uani 1 1 d .
H17A H 0.7157 0.2023 0.1635 0.072 Uiso 1 1 calc R
H17B H 0.6648 0.1392 0.2157 0.072 Uiso 1 1 calc R
H17C H 0.6512 0.2518 0.2091 0.072 Uiso 1 1 calc R

loop_
_atom_site_aniso_label
_atom_site_aniso_U_11
_atom_site_aniso_U_22
_atom_site_aniso_U_33
_atom_site_aniso_U_23
_atom_site_aniso_U_13
_atom_site_aniso_U_12
Sr 0.02361(12) 0.03113(14) 0.0881(2) 0.000 -0.00293(12) 0.000
Si1 0.0283(2) 0.0397(3) 0.0450(3) 0.0002(2) -0.0046(2) -0.0011(2)
Si2 0.0302(2) 0.0650(4) 0.0327(3) 0.0015(2) 0.00302(19) 0.0097(2)
N1 0.0244(7) 0.0442(9) 0.0406(8) -0.0001(7) 0.0001(6) 0.0009(6)
N2 0.0378(8) 0.0322(7) 0.0388(8) -0.0024(6) 0.0088(6) -0.0003(6)
C1 0.0767(17) 0.0482(13) 0.0723(16) -0.0208(12) -0.0174(13) 0.0075(12)
C2 0.0510(12) 0.0526(12) 0.0417(11) 0.0014(9) 0.0032(9) 0.0047(10)
C3 0.0389(12) 0.094(2) 0.0757(17) 0.0184(15) -0.0126(11) -0.0233(13)
C4 0.0847(19) 0.0590(15) 0.0641(15) -0.0179(12) -0.0104(13) 0.0186(13)
C5 0.0403(12) 0.169(3) 0.0513(14) 0.0050(17) 0.0152(10) 0.0179(16)
C6 0.0429(12) 0.094(2) 0.0391(12) 0.0054(12) -0.0023(9) 0.0093(12)
C7 0.0279(11) 0.0346(12) 0.0348(12) 0.000 0.0045(9) 0.000
C8 0.0658(14) 0.0294(9) 0.0540(12) -0.0042(8) 0.0189(10) -0.0001(9)
C9 0.0316(8) 0.0307(8) 0.0375(9) -0.0032(7) 0.0079(7) 0.0010(7)
C10 0.0308(8) 0.0339(9) 0.0422(10) -0.0074(7) 0.0087(7) -0.0014(7)
C11 0.0334(9) 0.0497(12) 0.0555(12) -0.0097(9) 0.0084(8) -0.0083(8)
C12 0.0388(10) 0.0400(10) 0.0392(10) -0.0073(8) 0.0031(8) 0.0000(8)
C13 0.0463(10) 0.0368(10) 0.0434(10) -0.0026(8) 0.0129(8) -0.0025(8)
C14 0.0765(16) 0.0613(15) 0.0483(12) 0.0032(11) 0.0185(11) -0.0171(13)
C15 0.0342(9) 0.0397(10) 0.0512(11) -0.0061(8) 0.0135(8) -0.0066(8)
C16 0.0296(8) 0.0362(9) 0.0437(10) -0.0075(8) 0.0061(7) 0.0005(7)
C17 0.0304(9) 0.0600(13) 0.0526(12) -0.0101(10) 0.0021(8) -0.0010(9)

loop_
_atom_type_symbol
_atom_type_description
_atom_type_scat_dispersion_real
_atom_type_scat_dispersion_imag
_atom_type_scat_source
C C 0.0033 0.0016 'International Tables Vol C Tables 4.2.6.8 and 6.1.1.4'
H H 0.0000 0.0000 'International Tables Vol C Tables 4.2.6.8 and 6.1.1.4'
N N 0.0061 0.0033 'International Tables Vol C Tables 4.2.6.8 and 6.1.1.4'
Si Si 0.0817 0.0704 'International Tables Vol C Tables 4.2.6.8 and 6.1.1.4'
Sr Sr -1.5307 3.2498 'International Tables Vol C Tables 4.2.6.8 and 6.1.1.4'

loop_
_geom_angle_atom_site_label_1
_geom_angle_atom_site_label_2
_geom_angle_atom_site_label_3
_geom_angle
_geom_angle_site_symmetry_1
_geom_angle_site_symmetry_3
N1 Sr N1 122.21(8) 2_655 .
N1 Sr C7 118.89(4) 2_655 .
N1 Sr C7 118.89(4) . .
N1 Sr C6 90.05(6) 2_655 .
N1 Sr C6 60.43(5) . .
C7 Sr C6 120.64(6) . .
N1 Sr C6 60.43(5) 2_655 2_655
N1 Sr C6 90.05(6) . 2_655
C7 Sr C6 120.64(6) . 2_655
C6 Sr C6 118.71(12) . 2_655
N1 Sr Si2 27.61(4) 2_655 2_655
N1 Sr Si2 106.48(4) . 2_655
C7 Sr Si2 128.567(11) . 2_655
C6 Sr Si2 101.60(6) . 2_655
C6 Sr Si2 33.22(4) 2_655 2_655
N1 Sr Si2 106.48(4) 2_655 .
N1 Sr Si2 27.61(4) . .
C7 Sr Si2 128.567(11) . .
C6 Sr Si2 33.22(4) . .
C6 Sr Si2 101.60(6) 2_655 .
Si2 Sr Si2 102.87(2) 2_655 .
N1 Sr Si1 24.65(4) 2_655 2_655
N1 Sr Si1 131.14(4) . 2_655
C7 Sr Si1 105.053(9) . 2_655
C6 Sr Si1 79.92(5) . 2_655
C6 Sr Si1 84.85(4) 2_655 2_655
Si2 Sr Si1 52.261(13) 2_655 2_655
Si2 Sr Si1 106.753(14) . 2_655
N1 Sr Si1 131.14(4) 2_655 .
N1 Sr Si1 24.65(4) . .
C7 Sr Si1 105.053(10) . .
C6 Sr Si1 84.85(4) . .
C6 Sr Si1 79.92(5) 2_655 .
Si2 Sr Si1 106.753(14) 2_655 .
Si2 Sr Si1 52.261(13) . .
Si1 Sr Si1 149.893(19) 2_655 .
N1 Sr H6B 72.2(6) 2_655 .
N1 Sr H6B 72.3(6) . .
C7 Sr H6B 129.0(5) . .
C6 Sr H6B 17.8(6) . .
C6 Sr H6B 108.0(6) 2_655 .
Si2 Sr H6B 85.5(6) 2_655 .
Si2 Sr H6B 44.9(6) . .
Si1 Sr H6B 63.5(6) 2_655 .
Si1 Sr H6B 96.8(6) . .
N1 Si1 C2 114.47(9) . .
N1 Si1 C1 108.78(10) . .
C2 Si1 C1 106.22(12) . .
N1 Si1 C3 114.13(10) . .
C2 Si1 C3 105.97(12) . .
C1 Si1 C3 106.72(14) . .
N1 Si1 Sr 37.01(5) . .
C2 Si1 Sr 120.73(7) . .
C1 Si1 Sr 72.24(8) . .
C3 Si1 Sr 131.92(9) . .
N1 Si2 C4 114.42(11) . .
N1 Si2 C5 114.82(13) . .
C4 Si2 C5 106.77(17) . .
N1 Si2 C6 108.30(11) . .
C4 Si2 C6 105.57(14) . .
C5 Si2 C6 106.28(12) . .
N1 Si2 Sr 42.18(5) . .
C4 Si2 Sr 117.83(10) . .
C5 Si2 Sr 135.17(13) . .
C6 Si2 Sr 67.02(9) . .
Si2 N1 Si1 131.45(9) . .
Si2 N1 Sr 110.20(7) . .
Si1 N1 Sr 118.34(8) . .
C7 N2 C8 111.98(16) . .
C7 N2 C9 123.28(16) . .
C8 N2 C9 124.70(15) . .
Si1 C1 H1A 109.5 . .
Si1 C1 H1B 109.5 . .
H1A C1 H1B 109.5 . .
Si1 C1 H1C 109.5 . .
H1A C1 H1C 109.5 . .
H1B C1 H1C 109.5 . .
Si1 C2 H2A 109.5 . .
Si1 C2 H2B 109.5 . .
H2A C2 H2B 109.5 . .
Si1 C2 H2C 109.5 . .
H2A C2 H2C 109.5 . .
H2B C2 H2C 109.5 . .
Si1 C3 H3A 109.5 . .
Si1 C3 H3B 109.5 . .
H3A C3 H3B 109.5 . .
Si1 C3 H3C 109.5 . .
H3A C3 H3C 109.5 . .
H3B C3 H3C 109.5 . .
Si2 C4 H4A 109.5 . .
Si2 C4 H4B 109.5 . .
H4A C4 H4B 109.5 . .
Si2 C4 H4C 109.5 . .
H4A C4 H4C 109.5 . .
H4B C4 H4C 109.5 . .
Si2 C5 H5A 109.5 . .
Si2 C5 H5B 109.5 . .
H5A C5 H5B 109.5 . .
Si2 C5 H5C 109.5 . .
H5A C5 H5C 109.5 . .
H5B C5 H5C 109.5 . .
Si2 C6 Sr 79.76(9) . .
Si2 C6 H6A 112.6(16) . .
Sr C6 H6A 70.0(15) . .
Si2 C6 H6B 111.7(15) . .
Sr C6 H6B 61.2(15) . .
H6A C6 H6B 104(2) . .
Si2 C6 H6C 112.4(18) . .
Sr C6 H6C 166.1(18) . .
H6A C6 H6C 109(2) . .
H6B C6 H6C 107(2) . .
N2 C7 N2 102.7(2) 2_655 .
N2 C7 Sr 128.66(11) 2_655 .
N2 C7 Sr 128.66(11) . .
C8 C8 N2 106.68(11) 2_655 .
C8 C8 H8 126.7 2_655 .
N2 C8 H8 126.7 . .
C10 C9 C16 122.07(17) . .
C10 C9 N2 118.85(16) . .
C16 C9 N2 119.08(16) . .
C12 C10 C9 117.60(16) . .
C12 C10 C11 120.41(17) . .
C9 C10 C11 121.98(17) . .
C10 C11 H11A 109.5 . .
C10 C11 H11B 109.5 . .
H11A C11 H11B 109.5 . .
C10 C11 H11C 109.5 . .
H11A C11 H11C 109.5 . .
H11B C11 H11C 109.5 . .
C10 C12 C13 122.38(18) . .
C10 C12 H12 118.8 . .
C13 C12 H12 118.8 . .
C15 C13 C12 118.10(18) . .
C15 C13 C14 121.05(19) . .
C12 C13 C14 120.85(19) . .
C13 C14 H14A 109.5 . .
C13 C14 H14B 109.5 . .
H14A C14 H14B 109.5 . .
C13 C14 H14C 109.5 . .
H14A C14 H14C 109.5 . .
H14B C14 H14C 109.5 . .
C16 C15 C13 122.32(17) . .
C16 C15 H15 118.8 . .
C13 C15 H15 118.8 . .
C15 C16 C9 117.52(17) . .
C15 C16 C17 120.33(17) . .
C9 C16 C17 122.15(17) . .
C16 C17 H17A 109.5 . .
C16 C17 H17B 109.5 . .
H17A C17 H17B 109.5 . .
C16 C17 H17C 109.5 . .
H17A C17 H17C 109.5 . .
H17B C17 H17C 109.5 . .

loop_
_geom_bond_atom_site_label_1
_geom_bond_atom_site_label_2
_geom_bond_distance
_geom_bond_site_symmetry_2
Sr N1 2.4277(15) 2_655
Sr N1 2.4277(14) .
Sr C7 2.731(3) .
Sr C6 3.174(3) .
Sr C6 3.174(3) 2_655
Sr Si2 3.3928(6) 2_655
Sr Si2 3.3928(6) .
Sr Si1 3.5497(5) 2_655
Sr Si1 3.5498(5) .
Sr H6B 2.83(3) .
Si1 N1 1.6821(15) .
Si1 C2 1.871(2) .
Si1 C1 1.881(2) .
Si1 C3 1.881(2) .
Si2 N1 1.6757(17) .
Si2 C4 1.866(3) .
Si2 C5 1.874(2) .
Si2 C6 1.889(2) .
N2 C7 1.365(2) .
N2 C8 1.384(3) .
N2 C9 1.441(2) .
C1 H1A 0.9800 .
C1 H1B 0.9800 .
C1 H1C 0.9800 .
C2 H2A 0.9800 .
C2 H2B 0.9800 .
C2 H2C 0.9800 .
C3 H3A 0.9800 .
C3 H3B 0.9800 .
C3 H3C 0.9800 .
C4 H4A 0.9800 .
C4 H4B 0.9800 .
C4 H4C 0.9800 .
C5 H5A 0.9800 .
C5 H5B 0.9800 .
C5 H5C 0.9800 .
C6 H6A 1.01(3) .
C6 H6B 0.99(3) .
C6 H6C 0.97(3) .
C7 N2 1.365(2) 2_655
C8 C8 1.337(4) 2_655
C8 H8 0.9500 .
C9 C10 1.398(3) .
C9 C16 1.399(2) .
C10 C12 1.384(3) .
C10 C11 1.507(3) .
C11 H11A 0.9800 .
C11 H11B 0.9800 .
C11 H11C 0.9800 .
C12 C13 1.388(3) .
C12 H12 0.9500 .
C13 C15 1.387(3) .
C13 C14 1.510(3) .
C14 H14A 0.9800 .
C14 H14B 0.9800 .
C14 H14C 0.9800 .
C15 C16 1.387(3) .
C15 H15 0.9500 .
C16 C17 1.507(3) .
C17 H17A 0.9800 .
C17 H17B 0.9800 .
C17 H17C 0.9800 .
